data_4105161
loop_
_publ_author_name
'S. Corey Valdez'
'James L. Leighton'

_publ_section_title
;
 Tandem Asymmetric Aza-Darzens/Ring-Opening Reactions: Dual Functionality
 from the Silane Lewis Acid
;
_journal_name_full 'Journal of the American Chemical Society'
_journal_page_first 14638
_journal_page_last 14639
_journal_paper_doi 10.1021/ja9066354
_journal_volume 131
_journal_year 2009
_chemical_absolute_configuration ad
_chemical_formula_sum 'C33.5 H42 Br N3 O3'
_chemical_formula_weight 614.61
_chemical_name_systematic
;
 ?
;
_space_group_IT_number 4
_symmetry_cell_setting monoclinic
_symmetry_space_group_name_Hall 'P 2yb'
_symmetry_space_group_name_H-M 'P 1 21 1'
_atom_sites_solution_hydrogens geom
_atom_sites_solution_primary direct
_atom_sites_solution_secondary difmap
_audit_creation_method SHELXL-97
_cell_angle_alpha 90.00
_cell_angle_beta 102.5010(10)
_cell_angle_gamma 90.00
_cell_formula_units_Z 4
_cell_length_a 13.6331(9)
_cell_length_b 11.0404(7)
_cell_length_c 22.0010(15)
_cell_measurement_reflns_used 9857
_cell_measurement_temperature 170(2)
_cell_measurement_theta_max 29.46
_cell_measurement_theta_min 2.40
_cell_volume 3233.0(4)
_computing_cell_refinement 'Bruker SMART'
_computing_data_collection 'Bruker SMART'
_computing_data_reduction 'Bruker SAINT'
_computing_molecular_graphics 'Bruker SHELXTL'
_computing_publication_material 'Bruker SHELXTL'
_computing_structure_refinement 'SHELXL-97 (Sheldrick, 1997)'
_computing_structure_solution 'SHELXS-97 (Sheldrick, 1990)'
_diffrn_ambient_temperature 170(2)
_diffrn_measured_fraction_theta_full 0.982
_diffrn_measured_fraction_theta_max 0.982
_diffrn_measurement_device_type 'CCD area detector'
_diffrn_measurement_method 'phi and omega scans'
_diffrn_radiation_monochromator graphite
_diffrn_radiation_source 'fine-focus sealed tube'
_diffrn_radiation_type MoK\a
_diffrn_radiation_wavelength 0.71073
_diffrn_reflns_av_R_equivalents 0.0384
_diffrn_reflns_av_sigmaI/netI 0.0484
_diffrn_reflns_limit_h_max 20
_diffrn_reflns_limit_h_min -20
_diffrn_reflns_limit_k_max 16
_diffrn_reflns_limit_k_min -16
_diffrn_reflns_limit_l_max 31
_diffrn_reflns_limit_l_min -32
_diffrn_reflns_number 55548
_diffrn_reflns_theta_full 32.10
_diffrn_reflns_theta_max 32.10
_diffrn_reflns_theta_min 1.53
_exptl_absorpt_coefficient_mu 1.307
_exptl_absorpt_correction_T_max 0.6951
_exptl_absorpt_correction_T_min 0.5609
_exptl_absorpt_correction_type empirical
_exptl_absorpt_process_details sadabs
_exptl_crystal_colour COLORLESS
_exptl_crystal_density_diffrn 1.263
_exptl_crystal_description BLOCK
_exptl_crystal_F_000 1292
_exptl_crystal_size_max 0.50
_exptl_crystal_size_mid 0.40
_exptl_crystal_size_min 0.30
_platon_squeeze_details
; The unit cell contains  6 molecules of pentane which have been treated
as a diffuse contribution to the overall scattering without specific
atom positions by SQUEEZE/PLATON.
;
_refine_diff_density_max 0.546
_refine_diff_density_min -0.465
_refine_diff_density_rms 0.045
_refine_ls_abs_structure_details 'Flack H D (1983), Acta Cryst. A39, 876-881'
_refine_ls_abs_structure_Flack 0.013(5)
_refine_ls_extinction_method none
_refine_ls_goodness_of_fit_ref 0.845
_refine_ls_hydrogen_treatment constr
_refine_ls_matrix_type full
_refine_ls_number_parameters 596
_refine_ls_number_reflns 21898
_refine_ls_number_restraints 1
_refine_ls_restrained_S_all 0.845
_refine_ls_R_factor_all 0.0790
_refine_ls_R_factor_gt 0.0478
_refine_ls_shift/su_max 0.002
_refine_ls_shift/su_mean 0.000
_refine_ls_structure_factor_coef Fsqd
_refine_ls_weighting_details 'calc w=1/[\s^2^(Fo^2^)+(0.0808P)^2^+0.4476P] where P=(Fo^2^+2Fc^2^)/3'
_refine_ls_weighting_scheme calc
_refine_ls_wR_factor_gt 0.1242
_refine_ls_wR_factor_ref 0.1355
_reflns_number_gt 13221
_reflns_number_total 21898
_reflns_threshold_expression >2sigma(I)
_cod_data_source_file ja9066354_si_003.cif
_cod_data_source_block ky178s10p
_cod_original_formula_sum 'C33.50 H42 Br N3 O3'
_cod_database_code 4105161

loop_
_symmetry_equiv_pos_as_xyz
'x, y, z'
'-x, y+1/2, -z'

loop_
_atom_site_label
_atom_site_type_symbol
_atom_site_fract_x
_atom_site_fract_y
_atom_site_fract_z
_atom_site_U_iso_or_equiv
_atom_site_adp_type
_atom_site_occupancy
_atom_site_symmetry_multiplicity
_atom_site_calc_flag
_atom_site_refinement_flags
Br1 Br 0.85649(2) 0.75519(3) 0.130876(16) 0.06619(9) Uani 1 1 d .
Br2 Br 1.48498(4) 1.88999(3) 0.280515(17) 0.10572(18) Uani 1 1 d .
O1 O 1.14576(16) 1.35261(16) 0.19687(8) 0.0579(5) Uani 1 1 d .
O2 O 1.12308(13) 1.45467(15) 0.10675(8) 0.0490(4) Uani 1 1 d .
O3 O 1.39382(12) 1.30930(16) 0.05650(9) 0.0515(4) Uani 1 1 d .
O4 O 1.37249(18) 1.46634(17) 0.27143(9) 0.0703(6) Uani 1 1 d .
O5 O 1.3522(2) 1.4593(2) 0.36908(11) 0.0871(8) Uani 1 1 d .
O6 O 1.3848(2) 1.07773(18) 0.37488(9) 0.0819(8) Uani 1 1 d .
N1 N 0.90278(14) 1.2205(2) 0.00017(9) 0.0502(5) Uani 1 1 d .
H1A H 0.8626 1.2660 -0.0274 0.060 Uiso 1 1 calc R
N2 N 1.30691(12) 1.24404(16) 0.14899(8) 0.0413(4) Uani 1 1 d .
H2B H 1.3283 1.1758 0.1680 0.050 Uiso 1 1 calc R
N3 N 1.36486(13) 1.35065(17) 0.14978(9) 0.0436(4) Uani 1 1 d .
H3A H 1.3733 1.4003 0.1818 0.052 Uiso 1 1 calc R
N4 N 1.6063(3) 1.5543(2) 0.49751(12) 0.0844(10) Uani 1 1 d .
H4A H 1.6185 1.5629 0.5382 0.101 Uiso 1 1 calc R
N5 N 1.4502(2) 1.22817(18) 0.29348(11) 0.0682(7) Uani 1 1 d .
H5B H 1.4955 1.2065 0.2725 0.082 Uiso 1 1 calc R
N6 N 1.3535(2) 1.17832(18) 0.28333(11) 0.0668(7) Uani 1 1 d .
H6A H 1.3096 1.1964 0.2489 0.080 Uiso 1 1 calc R
C1 C 0.86765(18) 0.9012(2) 0.08720(12) 0.0469(5) Uani 1 1 d .
C2 C 0.95786(15) 0.9630(2) 0.09904(10) 0.0396(4) Uani 1 1 d .
H2C H 1.0145 0.9334 0.1283 0.048 Uiso 1 1 calc R
C3 C 0.96277(14) 1.0701(2) 0.06664(10) 0.0369(4) Uani 1 1 d .
C4 C 0.87677(15) 1.1133(2) 0.02412(10) 0.0431(5) Uani 1 1 d .
C5 C 0.78677(17) 1.0491(3) 0.01267(12) 0.0534(6) Uani 1 1 d .
H5C H 0.7294 1.0783 -0.0161 0.064 Uiso 1 1 calc R
C6 C 0.78340(17) 0.9425(3) 0.04411(13) 0.0549(6) Uani 1 1 d .
H6B H 0.7232 0.8962 0.0365 0.066 Uiso 1 1 calc R
C7 C 1.00211(14) 1.2454(2) 0.02628(10) 0.0422(4) Uani 1 1 d .
H7A H 1.0378 1.3142 0.0167 0.051 Uiso 1 1 calc R
C8 C 1.04162(15) 1.1576(2) 0.06753(9) 0.0359(4) Uani 1 1 d .
C9 C 1.14640(15) 1.14434(18) 0.10705(10) 0.0352(4) Uani 1 1 d .
H9A H 1.1399 1.1224 0.1501 0.042 Uiso 1 1 calc R
C10 C 1.20501(14) 1.26546(19) 0.11122(9) 0.0362(4) Uani 1 1 d .
H10A H 1.2085 1.2944 0.0687 0.043 Uiso 1 1 calc R
C11 C 1.15458(17) 1.36033(19) 0.14461(11) 0.0412(5) Uani 1 1 d .
C12 C 1.0733(2) 1.5515(3) 0.13300(15) 0.0636(7) Uani 1 1 d .
H12A H 1.0329 1.5167 0.1611 0.076 Uiso 1 1 calc R
H12B H 1.0272 1.5951 0.0991 0.076 Uiso 1 1 calc R
C13 C 1.1475(3) 1.6375(3) 0.16817(19) 0.0870(11) Uani 1 1 d .
H13A H 1.1124 1.7017 0.1857 0.131 Uiso 1 1 calc R
H13B H 1.1865 1.6733 0.1402 0.131 Uiso 1 1 calc R
H13C H 1.1928 1.5945 0.2019 0.131 Uiso 1 1 calc R
C14 C 1.40692(15) 1.37562(19) 0.10146(12) 0.0432(5) Uani 1 1 d .
C15 C 1.20577(15) 1.0437(2) 0.08382(11) 0.0412(5) Uani 1 1 d .
C16 C 1.25337(19) 0.9561(2) 0.12508(14) 0.0564(6) Uani 1 1 d .
H16A H 1.2447 0.9554 0.1668 0.068 Uiso 1 1 calc R
C17 C 1.3139(2) 0.8691(3) 0.1055(2) 0.0816(11) Uani 1 1 d .
H17A H 1.3472 0.8097 0.1339 0.098 Uiso 1 1 calc R
C18 C 1.3252(2) 0.8696(3) 0.0448(3) 0.0878(13) Uani 1 1 d .
H18A H 1.3666 0.8106 0.0314 0.105 Uiso 1 1 calc R
C19 C 1.2775(2) 0.9544(3) 0.0040(2) 0.0761(10) Uani 1 1 d .
H19A H 1.2858 0.9543 -0.0377 0.091 Uiso 1 1 calc R
C20 C 1.21639(18) 1.0415(2) 0.02327(14) 0.0538(6) Uani 1 1 d .
H20A H 1.1821 1.0993 -0.0057 0.065 Uiso 1 1 calc R
C21 C 1.46693(15) 1.4901(2) 0.10547(14) 0.0505(6) Uani 1 1 d .
C22 C 1.4955(2) 1.5264(3) 0.05174(19) 0.0695(8) Uani 1 1 d .
H22A H 1.4786 1.4780 0.0153 0.083 Uiso 1 1 calc R
C23 C 1.5497(2) 1.6354(3) 0.0508(2) 0.0840(11) Uani 1 1 d .
H23A H 1.5685 1.6607 0.0136 0.101 Uiso 1 1 calc R
C24 C 1.5746(2) 1.7033(3) 0.1028(3) 0.0925(14) Uani 1 1 d .
H24A H 1.6123 1.7755 0.1023 0.111 Uiso 1 1 calc R
C25 C 1.5463(3) 1.6695(3) 0.1560(2) 0.0899(11) Uani 1 1 d .
H25A H 1.5627 1.7193 0.1920 0.108 Uiso 1 1 calc R
C26 C 1.4932(3) 1.5620(3) 0.15791(19) 0.0772(9) Uani 1 1 d .
H26A H 1.4750 1.5381 0.1955 0.093 Uiso 1 1 calc R
C31 C 1.5240(3) 1.7878(3) 0.35200(15) 0.0818(11) Uani 1 1 d .
C32 C 1.5397(3) 1.6670(2) 0.34262(14) 0.0772(11) Uani 1 1 d .
H32A H 1.5313 1.6345 0.3018 0.093 Uiso 1 1 calc R
C33 C 1.5683(3) 1.5941(2) 0.39485(14) 0.0760(10) Uani 1 1 d .
C34 C 1.5794(3) 1.6457(3) 0.45473(14) 0.0754(10) Uani 1 1 d .
C35 C 1.5655(3) 1.7694(3) 0.46349(15) 0.0834(10) Uani 1 1 d .
H35A H 1.5763 1.8035 0.5040 0.100 Uiso 1 1 calc R
C36 C 1.5354(3) 1.8405(3) 0.41080(16) 0.0867(12) Uani 1 1 d .
H36A H 1.5227 1.9245 0.4147 0.104 Uiso 1 1 calc R
C37 C 1.6111(3) 1.4482(3) 0.46656(14) 0.0766(10) Uani 1 1 d .
H37A H 1.6280 1.3722 0.4863 0.092 Uiso 1 1 calc R
C38 C 1.5885(3) 1.4653(2) 0.40353(14) 0.0741(10) Uani 1 1 d .
C39 C 1.5733(3) 1.3708(2) 0.35402(13) 0.0684(9) Uani 1 1 d .
H39A H 1.5801 1.4122 0.3147 0.082 Uiso 1 1 calc R
C40 C 1.4682(3) 1.3196(2) 0.34250(13) 0.0710(9) Uani 1 1 d .
H40A H 1.4572 1.2824 0.3819 0.085 Uiso 1 1 calc R
C41 C 1.3914(3) 1.4219(2) 0.32304(14) 0.0706(10) Uani 1 1 d .
C42 C 1.2896(4) 1.5681(4) 0.3563(2) 0.1047(14) Uani 1 1 d .
H42A H 1.2214 1.5473 0.3325 0.126 Uiso 1 1 calc R
H42B H 1.3198 1.6274 0.3319 0.126 Uiso 1 1 calc R
C43 C 1.2852(6) 1.6183(6) 0.4179(3) 0.145(2) Uani 1 1 d .
H43A H 1.2445 1.6923 0.4124 0.218 Uiso 1 1 calc R
H43B H 1.3534 1.6374 0.4410 0.218 Uiso 1 1 calc R
H43C H 1.2549 1.5586 0.4413 0.218 Uiso 1 1 calc R
C44 C 1.3263(3) 1.1033(2) 0.32515(13) 0.0705(9) Uani 1 1 d .
C45 C 1.6542(3) 1.2730(3) 0.36719(14) 0.0806(11) Uani 1 1 d .
C46 C 1.6429(4) 1.1706(3) 0.40427(19) 0.0935(13) Uani 1 1 d .
H46A H 1.5842 1.1604 0.4205 0.112 Uiso 1 1 calc R
C47 C 1.7205(4) 1.0853(3) 0.4162(2) 0.1128(19) Uani 1 1 d .
H47A H 1.7145 1.0153 0.4402 0.135 Uiso 1 1 calc R
C48 C 1.8073(5) 1.1031(5) 0.3927(3) 0.126(2) Uani 1 1 d .
H48A H 1.8606 1.0459 0.4014 0.152 Uiso 1 1 calc R
C49 C 1.8147(4) 1.2014(6) 0.3580(3) 0.1210(17) Uani 1 1 d .
H49A H 1.8740 1.2123 0.3426 0.145 Uiso 1 1 calc R
C50 C 1.7405(4) 1.2862(4) 0.3441(2) 0.1014(14) Uani 1 1 d .
H50A H 1.7479 1.3538 0.3187 0.122 Uiso 1 1 calc R
C51 C 1.2239(3) 1.0495(3) 0.30696(13) 0.0712(9) Uani 1 1 d .
C52 C 1.1409(3) 1.1162(3) 0.27924(13) 0.0701(8) Uani 1 1 d .
H52A H 1.1480 1.1998 0.2708 0.084 Uiso 1 1 calc R
C53 C 1.0465(3) 1.0616(4) 0.26344(16) 0.0868(11) Uani 1 1 d .
H53A H 0.9889 1.1078 0.2450 0.104 Uiso 1 1 calc R
C54 C 1.0378(4) 0.9401(5) 0.27485(18) 0.1003(15) Uani 1 1 d .
H54A H 0.9739 0.9021 0.2637 0.120 Uiso 1 1 calc R
C55 C 1.1211(4) 0.8726(4) 0.3023(2) 0.1049(14) Uani 1 1 d .
H55A H 1.1144 0.7883 0.3093 0.126 Uiso 1 1 calc R
C56 C 1.2126(4) 0.9265(3) 0.3195(2) 0.0976(14) Uani 1 1 d .
H56A H 1.2690 0.8806 0.3400 0.117 Uiso 1 1 calc R

loop_
_atom_site_aniso_label
_atom_site_aniso_U_11
_atom_site_aniso_U_22
_atom_site_aniso_U_33
_atom_site_aniso_U_23
_atom_site_aniso_U_13
_atom_site_aniso_U_12
Br1 0.05851(14) 0.04812(14) 0.0958(2) -0.00809(14) 0.02521(13) -0.01995(12)
Br2 0.1841(5) 0.04207(15) 0.0727(2) 0.01987(15) -0.0124(2) -0.0017(2)
O1 0.0929(14) 0.0353(8) 0.0456(10) 0.0053(7) 0.0152(9) 0.0028(9)
O2 0.0591(10) 0.0356(8) 0.0500(9) 0.0119(7) 0.0065(7) 0.0097(7)
O3 0.0395(8) 0.0409(8) 0.0716(11) -0.0003(8) 0.0067(7) -0.0020(7)
O4 0.1011(15) 0.0376(9) 0.0529(11) 0.0082(8) -0.0256(10) -0.0140(10)
O5 0.130(2) 0.0545(12) 0.0567(13) 0.0015(10) -0.0243(13) -0.0038(13)
O6 0.1300(19) 0.0404(10) 0.0505(11) 0.0165(8) -0.0351(11) -0.0266(11)
N1 0.0337(9) 0.0672(14) 0.0443(10) 0.0034(9) -0.0036(7) 0.0029(8)
N2 0.0385(8) 0.0278(8) 0.0482(9) 0.0114(7) -0.0109(7) -0.0097(7)
N3 0.0374(9) 0.0333(8) 0.0531(11) 0.0027(8) -0.0057(8) -0.0108(7)
N4 0.131(2) 0.0439(12) 0.0510(13) 0.0023(10) -0.0394(14) -0.0154(15)
N5 0.1017(17) 0.0314(10) 0.0504(12) 0.0016(8) -0.0301(11) -0.0170(10)
N6 0.0980(17) 0.0307(9) 0.0497(12) 0.0103(8) -0.0326(11) -0.0185(10)
C1 0.0449(12) 0.0417(11) 0.0567(13) -0.0151(10) 0.0168(10) -0.0104(9)
C2 0.0347(10) 0.0403(10) 0.0428(11) -0.0117(9) 0.0061(8) -0.0053(8)
C3 0.0296(9) 0.0448(11) 0.0361(10) -0.0101(9) 0.0068(8) -0.0035(8)
C4 0.0297(10) 0.0575(13) 0.0396(11) -0.0087(10) 0.0020(8) -0.0019(9)
C5 0.0297(11) 0.0742(18) 0.0527(14) -0.0105(13) 0.0008(9) -0.0047(11)
C6 0.0321(11) 0.0660(16) 0.0681(16) -0.0254(13) 0.0141(10) -0.0128(10)
C7 0.0355(9) 0.0468(11) 0.0413(11) 0.0009(10) 0.0015(8) -0.0056(10)
C8 0.0335(9) 0.0399(10) 0.0325(10) -0.0040(8) 0.0035(8) -0.0042(8)
C9 0.0327(9) 0.0320(9) 0.0379(10) 0.0037(8) 0.0007(8) -0.0061(7)
C10 0.0349(8) 0.0313(9) 0.0381(10) 0.0048(8) -0.0016(7) -0.0042(8)
C11 0.0450(11) 0.0308(10) 0.0447(12) 0.0069(8) 0.0031(9) -0.0060(8)
C12 0.0777(18) 0.0392(13) 0.0727(18) 0.0053(12) 0.0136(14) 0.0208(13)
C13 0.118(3) 0.0384(14) 0.092(2) -0.0014(15) -0.005(2) 0.0055(17)
C14 0.0255(9) 0.0329(10) 0.0648(14) 0.0087(10) -0.0039(9) 0.0031(7)
C15 0.0293(9) 0.0353(10) 0.0545(13) -0.0049(9) -0.0010(9) -0.0079(8)
C16 0.0490(13) 0.0363(11) 0.0738(17) 0.0034(11) -0.0087(12) -0.0057(10)
C17 0.0476(15) 0.0394(15) 0.141(3) -0.0060(17) -0.0152(18) 0.0051(11)
C18 0.0387(14) 0.0532(18) 0.167(4) -0.038(2) 0.0118(19) -0.0031(12)
C19 0.0512(16) 0.068(2) 0.113(3) -0.034(2) 0.0253(17) -0.0112(15)
C20 0.0399(12) 0.0494(14) 0.0716(17) -0.0134(12) 0.0111(11) -0.0066(10)
C21 0.0224(9) 0.0337(10) 0.0910(19) 0.0123(11) 0.0029(10) 0.0013(8)
C22 0.0475(14) 0.0540(16) 0.114(3) 0.0173(16) 0.0320(16) -0.0021(12)
C23 0.0522(16) 0.0561(18) 0.155(4) 0.019(2) 0.046(2) -0.0076(14)
C24 0.0485(15) 0.0379(14) 0.202(5) 0.020(2) 0.050(2) -0.0042(12)
C25 0.081(2) 0.0524(17) 0.133(3) -0.007(2) 0.018(2) -0.0324(17)
C26 0.078(2) 0.0491(15) 0.102(2) 0.0001(16) 0.0154(18) -0.0261(15)
C31 0.129(3) 0.0355(13) 0.0613(17) 0.0101(12) -0.0215(18) -0.0099(15)
C32 0.117(3) 0.0361(12) 0.0566(16) 0.0078(12) -0.0284(16) -0.0221(15)
C33 0.105(2) 0.0369(12) 0.0624(17) 0.0082(11) -0.0346(16) -0.0292(14)
C34 0.107(2) 0.0408(13) 0.0557(16) 0.0062(11) -0.0317(16) -0.0241(15)
C35 0.125(3) 0.0437(15) 0.0602(17) -0.0029(13) -0.0270(17) -0.0191(17)
C36 0.132(3) 0.0347(12) 0.0701(19) 0.0040(13) -0.0296(19) -0.0156(16)
C37 0.111(2) 0.0378(12) 0.0552(16) 0.0098(11) -0.0384(16) -0.0170(15)
C38 0.105(2) 0.0368(12) 0.0558(16) 0.0079(11) -0.0364(15) -0.0221(14)
C39 0.105(2) 0.0348(12) 0.0469(13) 0.0064(10) -0.0247(14) -0.0184(13)
C40 0.112(2) 0.0318(11) 0.0458(13) 0.0037(10) -0.0337(14) -0.0218(13)
C41 0.107(2) 0.0330(11) 0.0504(16) 0.0013(10) -0.0305(15) -0.0227(13)
C42 0.148(4) 0.070(2) 0.078(2) -0.002(2) -0.015(2) 0.010(3)
C43 0.182(6) 0.102(4) 0.141(5) -0.034(4) 0.012(4) 0.030(4)
C44 0.110(2) 0.0287(10) 0.0527(15) 0.0071(10) -0.0265(15) -0.0182(13)
C45 0.115(3) 0.0434(15) 0.0583(16) 0.0072(12) -0.0371(17) -0.0225(16)
C46 0.122(3) 0.0446(15) 0.087(2) 0.0152(16) -0.038(2) -0.0159(18)
C47 0.134(4) 0.0503(19) 0.116(3) 0.013(2) -0.056(3) -0.014(2)
C48 0.130(4) 0.078(3) 0.131(4) 0.002(3) -0.059(4) 0.002(3)
C49 0.122(4) 0.114(4) 0.106(3) -0.002(3) -0.024(3) -0.001(3)
C50 0.125(4) 0.081(3) 0.077(2) 0.015(2) -0.023(2) -0.008(2)
C51 0.113(2) 0.0384(12) 0.0456(14) 0.0041(11) -0.0204(14) -0.0128(14)
C52 0.107(3) 0.0586(17) 0.0431(14) 0.0078(12) 0.0122(15) -0.0032(17)
C53 0.098(3) 0.102(3) 0.0577(19) 0.0155(19) 0.0099(17) 0.002(2)
C54 0.124(3) 0.114(4) 0.061(2) -0.010(2) 0.016(2) -0.050(3)
C55 0.124(3) 0.060(2) 0.112(3) -0.004(2) -0.015(3) -0.032(2)
C56 0.124(3) 0.0446(16) 0.101(3) 0.0088(16) -0.028(2) -0.0295(18)

loop_
_atom_type_symbol
_atom_type_description
_atom_type_scat_dispersion_real
_atom_type_scat_dispersion_imag
_atom_type_scat_source
C C 0.0033 0.0016 'International Tables Vol C Tables 4.2.6.8 and 6.1.1.4'
H H 0.0000 0.0000 'International Tables Vol C Tables 4.2.6.8 and 6.1.1.4'
N N 0.0061 0.0033 'International Tables Vol C Tables 4.2.6.8 and 6.1.1.4'
O O 0.0106 0.0060 'International Tables Vol C Tables 4.2.6.8 and 6.1.1.4'
Br Br -0.2901 2.4595 'International Tables Vol C Tables 4.2.6.8 and 6.1.1.4'

loop_
_geom_angle_atom_site_label_1
_geom_angle_atom_site_label_2
_geom_angle_atom_site_label_3
_geom_angle
C11 O2 C12 116.0(2)
C41 O5 C42 115.3(3)
C4 N1 C7 108.88(19)
N3 N2 C10 109.19(16)
C14 N3 N2 119.63(19)
C37 N4 C34 108.9(2)
N6 N5 C40 113.0(3)
C44 N6 N5 121.4(2)
C2 C1 C6 122.3(2)
C2 C1 Br1 119.31(19)
C6 C1 Br1 118.41(18)
C1 C2 C3 117.6(2)
C2 C3 C4 120.07(19)
C2 C3 C8 132.95(19)
C4 C3 C8 106.9(2)
N1 C4 C5 131.3(2)
N1 C4 C3 107.37(18)
C5 C4 C3 121.3(2)
C6 C5 C4 118.1(2)
C5 C6 C1 120.6(2)
C8 C7 N1 110.4(2)
C7 C8 C3 106.41(17)
C7 C8 C9 130.06(19)
C3 C8 C9 123.52(19)
C8 C9 C15 112.45(17)
C8 C9 C10 111.19(17)
C15 C9 C10 110.12(16)
N2 C10 C9 107.79(16)
N2 C10 C11 107.84(17)
C9 C10 C11 109.90(16)
O1 C11 O2 124.8(2)
O1 C11 C10 124.67(19)
O2 C11 C10 110.49(19)
O2 C12 C13 110.8(3)
O3 C14 N3 120.7(2)
O3 C14 C21 122.7(2)
N3 C14 C21 116.6(2)
C20 C15 C16 119.4(2)
C20 C15 C9 120.9(2)
C16 C15 C9 119.7(2)
C15 C16 C17 120.2(3)
C16 C17 C18 119.7(3)
C19 C18 C17 120.3(3)
C18 C19 C20 120.3(4)
C15 C20 C19 120.1(3)
C22 C21 C26 118.5(3)
C22 C21 C14 116.5(3)
C26 C21 C14 125.0(3)
C21 C22 C23 120.3(4)
C24 C23 C22 119.7(4)
C23 C24 C25 120.8(3)
C24 C25 C26 120.3(4)
C25 C26 C21 120.4(4)
C32 C31 C36 123.7(3)
C32 C31 Br2 118.3(3)
C36 C31 Br2 118.0(2)
C31 C32 C33 117.6(3)
C32 C33 C34 119.5(3)
C32 C33 C38 133.4(3)
C34 C33 C38 107.0(3)
N4 C34 C35 130.3(3)
N4 C34 C33 107.6(3)
C35 C34 C33 122.1(3)
C36 C35 C34 117.5(3)
C35 C36 C31 119.4(3)
N4 C37 C38 111.3(2)
C37 C38 C33 105.3(3)
C37 C38 C39 127.6(2)
C33 C38 C39 126.6(2)
C38 C39 C40 111.2(3)
C38 C39 C45 112.1(2)
C40 C39 C45 112.8(2)
N5 C40 C39 112.6(3)
N5 C40 C41 107.90(19)
C39 C40 C41 109.7(2)
O4 C41 O5 123.9(3)
O4 C41 C40 123.5(4)
O5 C41 C40 112.5(2)
O5 C42 C43 105.5(4)
O6 C44 N6 121.5(3)
O6 C44 C51 122.2(3)
N6 C44 C51 116.2(2)
C50 C45 C46 120.0(4)
C50 C45 C39 119.4(3)
C46 C45 C39 120.5(4)
C47 C46 C45 118.1(5)
C46 C47 C48 120.1(4)
C49 C48 C47 119.7(5)
C48 C49 C50 122.6(6)
C49 C50 C45 119.5(5)
C52 C51 C56 119.4(3)
C52 C51 C44 122.5(3)
C56 C51 C44 118.1(3)
C53 C52 C51 120.2(3)
C54 C53 C52 119.2(4)
C53 C54 C55 120.7(4)
C56 C55 C54 120.1(4)
C55 C56 C51 120.3(4)

loop_
_geom_bond_atom_site_label_1
_geom_bond_atom_site_label_2
_geom_bond_distance
Br1 C1 1.900(3)
Br2 C31 1.915(3)
O1 C11 1.185(3)
O2 C11 1.345(3)
O2 C12 1.451(3)
O3 C14 1.213(3)
O4 C41 1.212(3)
O5 C41 1.310(5)
O5 C42 1.466(5)
O6 C44 1.239(3)
N1 C4 1.373(3)
N1 C7 1.379(3)
N2 N3 1.416(2)
N2 C10 1.475(2)
N3 C14 1.341(3)
N4 C37 1.364(4)
N4 C34 1.374(4)
N5 N6 1.401(4)
N5 C40 1.459(3)
N6 C44 1.348(4)
C1 C2 1.381(3)
C1 C6 1.398(4)
C2 C3 1.389(3)
C3 C4 1.415(3)
C3 C8 1.442(3)
C4 C5 1.392(3)
C5 C6 1.371(4)
C7 C8 1.357(3)
C8 C9 1.510(3)
C9 C15 1.527(3)
C9 C10 1.550(3)
C10 C11 1.526(3)
C12 C13 1.478(5)
C14 C21 1.498(3)
C15 C20 1.371(4)
C15 C16 1.388(3)
C16 C17 1.394(5)
C17 C18 1.377(6)
C18 C19 1.360(6)
C19 C20 1.397(4)
C21 C22 1.382(4)
C21 C26 1.382(5)
C22 C23 1.415(4)
C23 C24 1.348(6)
C24 C25 1.362(6)
C25 C26 1.395(4)
C31 C32 1.373(4)
C31 C36 1.396(5)
C32 C33 1.388(4)
C33 C34 1.413(5)
C33 C38 1.453(4)
C34 C35 1.398(5)
C35 C36 1.387(4)
C37 C38 1.367(4)
C38 C39 1.490(4)
C39 C40 1.510(4)
C39 C45 1.526(5)
C40 C41 1.536(4)
C42 C43 1.479(7)
C44 C51 1.490(5)
C45 C50 1.388(6)
C45 C46 1.422(5)
C46 C47 1.399(7)
C47 C48 1.403(9)
C48 C49 1.344(8)
C49 C50 1.364(7)
C51 C52 1.377(5)
C51 C56 1.400(4)
C52 C53 1.396(5)
C53 C54 1.374(7)
C54 C55 1.384(7)
C55 C56 1.359(6)

loop_
_platon_squeeze_void_nr
_platon_squeeze_void_average_x
_platon_squeeze_void_average_y
_platon_squeeze_void_average_z
_platon_squeeze_void_volume
_platon_squeeze_void_count_electrons
1 0.500 -0.088 1.000 1104.8 228.2
